data_4504581
loop_
_publ_author_name
'Guillory, Paulette C. R.'
'Kirsch, Janet E.'
'Izumi, Heather K.'
'Stern, Charlotte L.'
'Poeppelmeier, Kenneth R.'

_publ_section_title
;
 Evidence for Nonpolar Alignment of [NbOF5]2-Anions in
 Cd(pyridine)4NbOF5Chains
;
_journal_issue 2
_journal_name_full 'Crystal Growth &amp; Design'
_journal_page_first 382
_journal_paper_doi 10.1021/cg050331t
_journal_volume 6
_journal_year 2006
_chemical_formula_sum 'C20 H20 Cd F5 N4 Nb O'
_chemical_formula_weight 632.71
_chemical_name_systematic
; 
 ? 
;
_space_group_IT_number 14
_symmetry_space_group_name_Hall '-P 2ybc'
_symmetry_space_group_name_H-M 'P 1 21/c 1'
_atom_sites_solution_hydrogens geom
_atom_sites_solution_primary direct
_atom_sites_solution_secondary difmap
_audit_creation_method SHELXL-97
_cell_angle_alpha 90.00
_cell_angle_beta 95.569(2)
_cell_angle_gamma 90.00
_cell_formula_units_Z 4
_cell_length_a 14.0965(12)
_cell_length_b 16.3530(14)
_cell_length_c 10.4380(9)
_cell_measurement_temperature 153(2)
_cell_volume 2394.8(4)
_computing_structure_refinement 'SHELXL-97 (Sheldrick, 1997)'
_computing_structure_solution 'SHELXS-97 (Sheldrick, 1990)'
_diffrn_ambient_temperature 153(2)
_diffrn_measured_fraction_theta_full 0.922
_diffrn_measured_fraction_theta_max 0.922
_diffrn_radiation_monochromator graphite
_diffrn_radiation_source 'fine-focus sealed tube'
_diffrn_radiation_type MoK\a
_diffrn_radiation_wavelength 0.71073
_diffrn_reflns_av_R_equivalents 0.0517
_diffrn_reflns_av_sigmaI/netI 0.0491
_diffrn_reflns_limit_h_max 18
_diffrn_reflns_limit_h_min -18
_diffrn_reflns_limit_k_max 21
_diffrn_reflns_limit_k_min -22
_diffrn_reflns_limit_l_max 14
_diffrn_reflns_limit_l_min -13
_diffrn_reflns_number 22252
_diffrn_reflns_theta_full 28.97
_diffrn_reflns_theta_max 28.97
_diffrn_reflns_theta_min 1.45
_exptl_absorpt_coefficient_mu 1.423
_exptl_crystal_density_diffrn 1.755
_exptl_crystal_density_method 'not measured'
_exptl_crystal_F_000 1240
_refine_diff_density_max 2.039
_refine_diff_density_min -0.988
_refine_diff_density_rms 0.113
_refine_ls_extinction_method none
_refine_ls_goodness_of_fit_ref 1.003
_refine_ls_hydrogen_treatment mixed
_refine_ls_matrix_type full
_refine_ls_number_parameters 292
_refine_ls_number_reflns 5863
_refine_ls_number_restraints 0
_refine_ls_restrained_S_all 1.003
_refine_ls_R_factor_all 0.0668
_refine_ls_R_factor_gt 0.0396
_refine_ls_shift/su_max 0.001
_refine_ls_shift/su_mean 0.000
_refine_ls_structure_factor_coef Fsqd
_refine_ls_weighting_details 'calc w=1/[\s^2^(Fo^2^)+(0.0482P)^2^+0.0000P] where P=(Fo^2^+2Fc^2^)/3'
_refine_ls_weighting_scheme calc
_refine_ls_wR_factor_gt 0.0922
_refine_ls_wR_factor_ref 0.1002
_reflns_number_gt 3886
_reflns_number_total 5863
_reflns_threshold_expression >2sigma(I)
_cod_data_source_file cg050331tsi20050713_124300.cif
_cod_data_source_block s42m
_cod_database_code 4504581

loop_
_symmetry_equiv_pos_as_xyz
'x, y, z'
'-x, y+1/2, -z+1/2'
'-x, -y, -z'
'x, -y-1/2, z-1/2'

loop_
_atom_site_label
_atom_site_type_symbol
_atom_site_fract_x
_atom_site_fract_y
_atom_site_fract_z
_atom_site_U_iso_or_equiv
_atom_site_adp_type
_atom_site_occupancy
_atom_site_symmetry_multiplicity
_atom_site_calc_flag
_atom_site_refinement_flags
Cd1 Cd 0.5000 0.0000 0.0000 0.02570(11) Uani 1 2 d S
Cd2 Cd 1.0000 0.0000 0.5000 0.02624(11) Uani 1 2 d S
Nb1 Nb 0.75268(2) -0.01971(2) 0.23742(3) 0.03499(11) Uani 1 1 d .
F1 F 0.87018(13) -0.01487(14) 0.35445(19) 0.0464(6) Uani 1 1 d .
F2 F 0.69668(16) -0.08142(16) 0.3648(2) 0.0593(7) Uani 1 1 d .
F3 F 0.79483(15) -0.11815(14) 0.1627(2) 0.0568(7) Uani 1 1 d .
F4 F 0.81594(16) 0.04100(17) 0.1144(2) 0.0628(7) Uani 1 1 d .
F5 F 0.71815(16) 0.08084(14) 0.3143(2) 0.0612(7) Uani 1 1 d .
O1 O 0.63746(14) -0.01837(15) 0.12964(19) 0.0285(5) Uani 1 1 d .
N1 N 0.5900(2) 0.01796(19) -0.1720(3) 0.0341(7) Uani 1 1 d .
N2 N 0.4999(2) 0.14138(18) 0.0493(3) 0.0383(7) Uani 1 1 d .
N3 N 1.0753(2) 0.07172(19) 0.3412(3) 0.0374(7) Uani 1 1 d .
N4 N 0.9470(2) 0.12629(18) 0.5766(3) 0.0356(7) Uani 1 1 d .
C1 C 0.5603(3) -0.0106(3) -0.2888(4) 0.0451(10) Uani 1 1 d .
H1A H 0.4998 -0.0364 -0.3010 0.054 Uiso 1 1 calc R
C2 C 0.6129(3) -0.0042(3) -0.3918(4) 0.0534(12) Uani 1 1 d .
H2A H 0.5896 -0.0257 -0.4734 0.064 Uiso 1 1 calc R
C3 C 0.6990(3) 0.0334(3) -0.3749(4) 0.0557(12) Uani 1 1 d .
H3A H 0.7365 0.0392 -0.4452 0.067 Uiso 1 1 calc R
C4 C 0.7315(3) 0.0628(3) -0.2557(4) 0.0492(11) Uani 1 1 d .
H4A H 0.7917 0.0891 -0.2421 0.059 Uiso 1 1 calc R
C5 C 0.6753(3) 0.0535(2) -0.1561(3) 0.0406(9) Uani 1 1 d .
H5A H 0.6981 0.0731 -0.0731 0.049 Uiso 1 1 calc R
C6 C 0.4220(3) 0.1849(3) 0.0194(4) 0.0573(12) Uani 1 1 d .
H6A H 0.3731 0.1619 -0.0386 0.069 Uiso 1 1 calc R
C7 C 0.4079(3) 0.2616(3) 0.0673(5) 0.0746(15) Uani 1 1 d .
H7A H 0.3504 0.2903 0.0423 0.089 Uiso 1 1 calc R
C8 C 0.4764(4) 0.2965(3) 0.1505(5) 0.0833(17) Uani 1 1 d .
H8A H 0.4683 0.3495 0.1852 0.100 Uiso 1 1 calc R
C9 C 0.5566(4) 0.2522(3) 0.1819(6) 0.093(2) Uani 1 1 d .
H9A H 0.6060 0.2737 0.2408 0.112 Uiso 1 1 calc R
C10 C 0.5667(3) 0.1758(3) 0.1279(5) 0.0696(15) Uani 1 1 d .
H10A H 0.6246 0.1468 0.1486 0.083 Uiso 1 1 calc R
C11 C 1.0527(3) 0.0568(3) 0.2154(4) 0.0481(11) Uani 1 1 d .
H11A H 1.0029 0.0191 0.1911 0.058 Uiso 1 1 calc R
C12 C 1.0984(3) 0.0938(3) 0.1202(4) 0.0636(13) Uani 1 1 d .
H12B H 1.0813 0.0810 0.0323 0.076 Uiso 1 1 calc R
C13 C 1.1686(3) 0.1489(3) 0.1541(5) 0.0696(15) Uani 1 1 d .
H13A H 1.2012 0.1751 0.0899 0.084 Uiso 1 1 calc R
C14 C 1.1918(3) 0.1662(3) 0.2813(5) 0.0697(14) Uani 1 1 d .
H14A H 1.2393 0.2057 0.3066 0.084 Uiso 1 1 calc R
C15 C 1.1449(3) 0.1253(3) 0.3726(4) 0.0498(11) Uani 1 1 d .
H15A H 1.1631 0.1359 0.4611 0.060 Uiso 1 1 calc R
C16 C 0.8729(3) 0.1651(2) 0.5126(4) 0.0432(10) Uani 1 1 d .
H16A H 0.8445 0.1419 0.4347 0.052 Uiso 1 1 calc R
C17 C 0.8365(3) 0.2368(3) 0.5549(4) 0.0592(12) Uani 1 1 d .
H17A H 0.7831 0.2618 0.5080 0.071 Uiso 1 1 calc R
C18 C 0.8777(3) 0.2718(3) 0.6648(5) 0.0650(13) Uani 1 1 d .
H18A H 0.8546 0.3222 0.6945 0.078 Uiso 1 1 calc R
C19 C 0.9532(3) 0.2329(3) 0.7321(4) 0.0596(13) Uani 1 1 d .
H19A H 0.9819 0.2552 0.8105 0.072 Uiso 1 1 calc R
C20 C 0.9868(3) 0.1613(2) 0.6847(4) 0.0469(10) Uani 1 1 d .
H20A H 1.0403 0.1356 0.7304 0.056 Uiso 1 1 calc R

loop_
_atom_site_aniso_label
_atom_site_aniso_U_11
_atom_site_aniso_U_22
_atom_site_aniso_U_33
_atom_site_aniso_U_23
_atom_site_aniso_U_13
_atom_site_aniso_U_12
Cd1 0.02071(19) 0.0297(2) 0.02604(19) -0.00013(14) -0.00088(14) -0.00038(14)
Cd2 0.02228(19) 0.0302(2) 0.02545(18) -0.00362(14) -0.00188(14) 0.00152(14)
Nb1 0.0380(2) 0.03136(19) 0.0370(2) 0.00134(15) 0.01101(15) -0.00002(17)
F1 0.0381(14) 0.0553(15) 0.0439(13) -0.0048(11) -0.0062(10) -0.0002(10)
F2 0.0564(15) 0.0782(19) 0.0435(14) 0.0155(12) 0.0060(11) -0.0195(13)
F3 0.0590(16) 0.0523(15) 0.0563(15) -0.0201(12) -0.0094(12) 0.0183(12)
F4 0.0643(16) 0.083(2) 0.0395(13) 0.0179(12) -0.0007(11) -0.0353(15)
F5 0.0648(16) 0.0519(16) 0.0606(16) -0.0259(13) -0.0261(12) 0.0233(13)
O1 0.0167(12) 0.0389(14) 0.0280(13) -0.0024(10) -0.0084(10) -0.0008(10)
N1 0.0311(17) 0.0428(19) 0.0283(16) 0.0012(14) 0.0018(13) 0.0008(14)
N2 0.0338(18) 0.0303(18) 0.0497(19) 0.0003(15) -0.0016(15) 0.0005(14)
N3 0.0370(18) 0.041(2) 0.0346(18) 0.0016(14) 0.0044(14) 0.0018(15)
N4 0.0337(18) 0.0334(18) 0.0392(18) -0.0067(14) 0.0014(14) -0.0003(14)
C1 0.034(2) 0.065(3) 0.035(2) -0.0075(19) 0.0012(17) 0.0002(19)
C2 0.047(3) 0.080(4) 0.034(2) -0.007(2) 0.0076(19) -0.002(2)
C3 0.054(3) 0.079(4) 0.036(2) 0.004(2) 0.019(2) 0.001(2)
C4 0.041(3) 0.055(3) 0.053(3) 0.010(2) 0.012(2) -0.0058(19)
C5 0.038(2) 0.051(3) 0.032(2) 0.0025(17) 0.0035(17) -0.0056(19)
C6 0.050(3) 0.042(3) 0.076(3) -0.015(2) -0.012(2) 0.005(2)
C7 0.059(3) 0.050(3) 0.110(4) -0.019(3) -0.015(3) 0.017(2)
C8 0.084(4) 0.039(3) 0.120(5) -0.025(3) -0.025(3) 0.011(3)
C9 0.085(4) 0.044(3) 0.138(5) -0.025(3) -0.058(4) 0.003(3)
C10 0.054(3) 0.040(3) 0.107(4) -0.013(3) -0.036(3) 0.004(2)
C11 0.047(3) 0.058(3) 0.040(2) -0.004(2) 0.0086(19) -0.005(2)
C12 0.070(3) 0.083(4) 0.041(3) 0.006(2) 0.016(2) 0.003(3)
C13 0.064(3) 0.086(4) 0.062(3) 0.024(3) 0.019(3) -0.014(3)
C14 0.058(3) 0.077(4) 0.074(4) 0.017(3) 0.005(3) -0.025(3)
C15 0.047(3) 0.050(3) 0.051(3) 0.005(2) -0.001(2) -0.009(2)
C16 0.046(2) 0.042(2) 0.041(2) 0.0018(18) 0.0006(19) 0.0046(19)
C17 0.063(3) 0.048(3) 0.066(3) 0.003(2) 0.001(2) 0.024(2)
C18 0.072(3) 0.036(3) 0.086(4) -0.018(2) 0.007(3) 0.015(2)
C19 0.060(3) 0.056(3) 0.063(3) -0.030(2) 0.008(2) -0.004(2)
C20 0.041(2) 0.047(3) 0.052(3) -0.013(2) -0.0005(19) 0.0020(19)

loop_
_atom_type_symbol
_atom_type_description
_atom_type_scat_dispersion_real
_atom_type_scat_dispersion_imag
_atom_type_scat_source
C C 0.0033 0.0016 'International Tables Vol C Tables 4.2.6.8 and 6.1.1.4'
H H 0.0000 0.0000 'International Tables Vol C Tables 4.2.6.8 and 6.1.1.4'
N N 0.0061 0.0033 'International Tables Vol C Tables 4.2.6.8 and 6.1.1.4'
O O 0.0106 0.0060 'International Tables Vol C Tables 4.2.6.8 and 6.1.1.4'
F F 0.0171 0.0103 'International Tables Vol C Tables 4.2.6.8 and 6.1.1.4'
Nb Nb -2.0727 0.6215 'International Tables Vol C Tables 4.2.6.8 and 6.1.1.4'
Cd Cd -0.8075 1.2024 'International Tables Vol C Tables 4.2.6.8 and 6.1.1.4'

loop_
_geom_angle_atom_site_label_1
_geom_angle_atom_site_label_2
_geom_angle_atom_site_label_3
_geom_angle
_geom_angle_site_symmetry_1
_geom_angle_site_symmetry_3
O1 Cd1 O1 180.00(11) . 3_655
O1 Cd1 N1 88.78(9) . .
O1 Cd1 N1 91.22(9) 3_655 .
O1 Cd1 N1 91.22(9) . 3_655
O1 Cd1 N1 88.78(9) 3_655 3_655
N1 Cd1 N1 180.00(19) . 3_655
O1 Cd1 N2 88.97(9) . 3_655
O1 Cd1 N2 91.03(9) 3_655 3_655
N1 Cd1 N2 86.76(11) . 3_655
N1 Cd1 N2 93.24(11) 3_655 3_655
O1 Cd1 N2 91.03(9) . .
O1 Cd1 N2 88.97(9) 3_655 .
N1 Cd1 N2 93.24(11) . .
N1 Cd1 N2 86.76(11) 3_655 .
N2 Cd1 N2 180.00(15) 3_655 .
F1 Cd2 F1 180.00(6) 3_756 .
F1 Cd2 N4 93.39(9) 3_756 3_756
F1 Cd2 N4 86.61(9) . 3_756
F1 Cd2 N4 86.61(9) 3_756 .
F1 Cd2 N4 93.39(9) . .
N4 Cd2 N4 180.0 3_756 .
F1 Cd2 N3 88.38(9) 3_756 3_756
F1 Cd2 N3 91.62(9) . 3_756
N4 Cd2 N3 88.96(10) 3_756 3_756
N4 Cd2 N3 91.04(10) . 3_756
F1 Cd2 N3 91.62(9) 3_756 .
F1 Cd2 N3 88.38(9) . .
N4 Cd2 N3 91.04(10) 3_756 .
N4 Cd2 N3 88.96(10) . .
N3 Cd2 N3 180.0 3_756 .
O1 Nb1 F2 91.80(9) . .
O1 Nb1 F3 92.88(10) . .
F2 Nb1 F3 90.29(11) . .
O1 Nb1 F4 91.38(9) . .
F2 Nb1 F4 176.73(9) . .
F3 Nb1 F4 88.82(11) . .
O1 Nb1 F5 90.03(9) . .
F2 Nb1 F5 91.33(12) . .
F3 Nb1 F5 176.62(9) . .
F4 Nb1 F5 89.40(12) . .
O1 Nb1 F1 176.48(10) . .
F2 Nb1 F1 88.20(9) . .
F3 Nb1 F1 90.63(9) . .
F4 Nb1 F1 88.67(9) . .
F5 Nb1 F1 86.45(9) . .
Nb1 F1 Cd2 174.75(12) . .
Nb1 O1 Cd1 173.07(13) . .
C5 N1 C1 117.8(3) . .
C5 N1 Cd1 121.0(2) . .
C1 N1 Cd1 121.1(2) . .
C10 N2 C6 116.5(4) . .
C10 N2 Cd1 122.5(3) . .
C6 N2 Cd1 119.5(3) . .
C15 N3 C11 117.4(3) . .
C15 N3 Cd2 121.6(3) . .
C11 N3 Cd2 121.0(3) . .
C20 N4 C16 117.3(3) . .
C20 N4 Cd2 122.6(3) . .
C16 N4 Cd2 120.1(2) . .
N1 C1 C2 123.1(4) . .
N1 C1 H1A 118.5 . .
C2 C1 H1A 118.5 . .
C3 C2 C1 118.6(4) . .
C3 C2 H2A 120.7 . .
C1 C2 H2A 120.7 . .
C2 C3 C4 119.6(4) . .
C2 C3 H3A 120.2 . .
C4 C3 H3A 120.2 . .
C3 C4 C5 118.7(4) . .
C3 C4 H4A 120.6 . .
C5 C4 H4A 120.6 . .
N1 C5 C4 122.3(4) . .
N1 C5 H5A 118.9 . .
C4 C5 H5A 118.9 . .
N2 C6 C7 123.6(4) . .
N2 C6 H6A 118.2 . .
C7 C6 H6A 118.2 . .
C8 C7 C6 119.8(4) . .
C8 C7 H7A 120.1 . .
C6 C7 H7A 120.1 . .
C9 C8 C7 117.0(5) . .
C9 C8 H8A 121.5 . .
C7 C8 H8A 121.5 . .
C8 C9 C10 120.0(4) . .
C8 C9 H9A 120.0 . .
C10 C9 H9A 120.0 . .
N2 C10 C9 123.0(4) . .
N2 C10 H10A 118.5 . .
C9 C10 H10A 118.5 . .
N3 C11 C12 122.9(4) . .
N3 C11 H11A 118.6 . .
C12 C11 H11A 118.6 . .
C13 C12 C11 118.9(4) . .
C13 C12 H12B 120.5 . .
C11 C12 H12B 120.5 . .
C12 C13 C14 119.3(4) . .
C12 C13 H13A 120.3 . .
C14 C13 H13A 120.3 . .
C13 C14 C15 119.0(4) . .
C13 C14 H14A 120.5 . .
C15 C14 H14A 120.5 . .
N3 C15 C14 122.5(4) . .
N3 C15 H15A 118.8 . .
C14 C15 H15A 118.8 . .
N4 C16 C17 122.8(4) . .
N4 C16 H16A 118.6 . .
C17 C16 H16A 118.6 . .
C18 C17 C16 119.3(4) . .
C18 C17 H17A 120.3 . .
C16 C17 H17A 120.3 . .
C17 C18 C19 118.8(4) . .
C17 C18 H18A 120.6 . .
C19 C18 H18A 120.6 . .
C20 C19 C18 119.2(4) . .
C20 C19 H19A 120.4 . .
C18 C19 H19A 120.4 . .
N4 C20 C19 122.5(4) . .
N4 C20 H20A 118.7 . .
C19 C20 H20A 118.7 . .

loop_
_geom_bond_atom_site_label_1
_geom_bond_atom_site_label_2
_geom_bond_distance
_geom_bond_site_symmetry_2
Cd1 O1 2.2731(19) .
Cd1 O1 2.2731(19) 3_655
Cd1 N1 2.315(3) .
Cd1 N1 2.315(3) 3_655
Cd1 N2 2.369(3) 3_655
Cd1 N2 2.369(3) .
Cd2 F1 2.2753(19) 3_756
Cd2 F1 2.2753(19) .
Cd2 N4 2.362(3) 3_756
Cd2 N4 2.362(3) .
Cd2 N3 2.365(3) 3_756
Cd2 N3 2.365(3) .
Nb1 O1 1.8841(19) .
Nb1 F2 1.901(2) .
Nb1 F3 1.909(2) .
Nb1 F4 1.911(2) .
Nb1 F5 1.913(2) .
Nb1 F1 1.9619(19) .
N1 C5 1.331(4) .
N1 C1 1.334(4) .
N2 C10 1.314(5) .
N2 C6 1.320(5) .
N3 C15 1.333(5) .
N3 C11 1.343(4) .
N4 C20 1.339(4) .
N4 C16 1.344(4) .
C1 C2 1.368(5) .
C1 H1A 0.9500 .
C2 C3 1.357(5) .
C2 H2A 0.9500 .
C3 C4 1.371(5) .
C3 H3A 0.9500 .
C4 C5 1.376(5) .
C4 H4A 0.9500 .
C5 H5A 0.9500 .
C6 C7 1.372(6) .
C6 H6A 0.9500 .
C7 C8 1.360(6) .
C7 H7A 0.9500 .
C8 C9 1.356(6) .
C8 H8A 0.9500 .
C9 C10 1.385(6) .
C9 H9A 0.9500 .
C10 H10A 0.9500 .
C11 C12 1.376(5) .
C11 H11A 0.9500 .
C12 C13 1.359(6) .
C12 H12B 0.9500 .
C13 C14 1.366(6) .
C13 H13A 0.9500 .
C14 C15 1.384(5) .
C14 H14A 0.9500 .
C15 H15A 0.9500 .
C16 C17 1.369(5) .
C16 H16A 0.9500 .
C17 C18 1.360(6) .
C17 H17A 0.9500 .
C18 C19 1.374(6) .
C18 H18A 0.9500 .
C19 C20 1.372(5) .
C19 H19A 0.9500 .
C20 H20A 0.9500 .

loop_
_geom_torsion_atom_site_label_1
_geom_torsion_atom_site_label_2
_geom_torsion_atom_site_label_3
_geom_torsion_atom_site_label_4
_geom_torsion
_geom_torsion_site_symmetry_1
O1 Nb1 F1 Cd2 11(3) .
F2 Nb1 F1 Cd2 -79.0(13) .
F3 Nb1 F1 Cd2 -169.3(13) .
F4 Nb1 F1 Cd2 101.9(13) .
F5 Nb1 F1 Cd2 12.4(13) .
F1 Cd2 F1 Nb1 -9(100) 3_756
N4 Cd2 F1 Nb1 165.6(13) 3_756
N4 Cd2 F1 Nb1 -14.4(13) .
N3 Cd2 F1 Nb1 76.7(13) 3_756
N3 Cd2 F1 Nb1 -103.3(13) .
F2 Nb1 O1 Cd1 124.1(9) .
F3 Nb1 O1 Cd1 -145.5(9) .
F4 Nb1 O1 Cd1 -56.7(9) .
F5 Nb1 O1 Cd1 32.7(9) .
F1 Nb1 O1 Cd1 34(2) .
O1 Cd1 O1 Nb1 -12(100) 3_655
N1 Cd1 O1 Nb1 80.4(9) .
N1 Cd1 O1 Nb1 -99.6(9) 3_655
N2 Cd1 O1 Nb1 167.2(9) 3_655
N2 Cd1 O1 Nb1 -12.8(9) .
O1 Cd1 N1 C5 -33.7(3) .
O1 Cd1 N1 C5 146.3(3) 3_655
N1 Cd1 N1 C5 87(100) 3_655
N2 Cd1 N1 C5 -122.7(3) 3_655
N2 Cd1 N1 C5 57.3(3) .
O1 Cd1 N1 C1 142.9(3) .
O1 Cd1 N1 C1 -37.1(3) 3_655
N1 Cd1 N1 C1 -97(100) 3_655
N2 Cd1 N1 C1 53.9(3) 3_655
N2 Cd1 N1 C1 -126.1(3) .
O1 Cd1 N2 C10 -0.2(4) .
O1 Cd1 N2 C10 179.8(4) 3_655
N1 Cd1 N2 C10 -89.0(4) .
N1 Cd1 N2 C10 91.0(4) 3_655
N2 Cd1 N2 C10 161(100) 3_655
O1 Cd1 N2 C6 -166.1(3) .
O1 Cd1 N2 C6 13.9(3) 3_655
N1 Cd1 N2 C6 105.1(3) .
N1 Cd1 N2 C6 -74.9(3) 3_655
N2 Cd1 N2 C6 -5(100) 3_655
F1 Cd2 N3 C15 -24.6(3) 3_756
F1 Cd2 N3 C15 155.4(3) .
N4 Cd2 N3 C15 -118.0(3) 3_756
N4 Cd2 N3 C15 62.0(3) .
N3 Cd2 N3 C15 88(100) 3_756
F1 Cd2 N3 C11 152.1(3) 3_756
F1 Cd2 N3 C11 -27.9(3) .
N4 Cd2 N3 C11 58.7(3) 3_756
N4 Cd2 N3 C11 -121.3(3) .
N3 Cd2 N3 C11 -95(100) 3_756
F1 Cd2 N4 C20 -12.7(3) 3_756
F1 Cd2 N4 C20 167.3(3) .
N4 Cd2 N4 C20 -178(100) 3_756
N3 Cd2 N4 C20 75.6(3) 3_756
N3 Cd2 N4 C20 -104.4(3) .
F1 Cd2 N4 C16 168.8(3) 3_756
F1 Cd2 N4 C16 -11.2(3) .
N4 Cd2 N4 C16 3(100) 3_756
N3 Cd2 N4 C16 -102.9(3) 3_756
N3 Cd2 N4 C16 77.1(3) .
C5 N1 C1 C2 -0.6(6) .
Cd1 N1 C1 C2 -177.3(3) .
N1 C1 C2 C3 -0.6(7) .
C1 C2 C3 C4 0.9(7) .
C2 C3 C4 C5 -0.2(7) .
C1 N1 C5 C4 1.3(6) .
Cd1 N1 C5 C4 178.1(3) .
C3 C4 C5 N1 -1.0(7) .
C10 N2 C6 C7 -1.1(7) .
Cd1 N2 C6 C7 165.6(4) .
N2 C6 C7 C8 -0.1(8) .
C6 C7 C8 C9 0.1(9) .
C7 C8 C9 C10 1.1(9) .
C6 N2 C10 C9 2.4(8) .
Cd1 N2 C10 C9 -163.9(4) .
C8 C9 C10 N2 -2.5(9) .
C15 N3 C11 C12 0.5(6) .
Cd2 N3 C11 C12 -176.3(3) .
N3 C11 C12 C13 -1.1(7) .
C11 C12 C13 C14 -0.1(8) .
C12 C13 C14 C15 1.8(8) .
C11 N3 C15 C14 1.4(6) .
Cd2 N3 C15 C14 178.1(3) .
C13 C14 C15 N3 -2.6(7) .
C20 N4 C16 C17 -1.2(6) .
Cd2 N4 C16 C17 177.3(3) .
N4 C16 C17 C18 1.4(7) .
C16 C17 C18 C19 -1.7(7) .
C17 C18 C19 C20 2.0(7) .
C16 N4 C20 C19 1.5(6) .
Cd2 N4 C20 C19 -177.0(3) .
C18 C19 C20 N4 -1.9(7) .
